data_1000102
loop_
_publ_author_name
'Pizarro, J L'
'Villeneuve, G'
'Hagenmuller, P'
'Le Bail, A'

_publ_section_title
;
Synthesis, crystal structure, and magnetic properties of
Co~3~(HPO~4~)~2~(OH)~2~ related to the mineral lazulite
;
_journal_coden_ASTM JSSCBI
_journal_name_full 'Journal of Solid State Chemistry'
_journal_page_first 273
_journal_page_last 285
_journal_paper_doi 10.1016/0022-4596(91)90335-F
_journal_volume 92
_journal_year 1991
_chemical_formula_structural 'Co3 (H P O4)2 (O H)2'
_chemical_formula_sum 'Co3 H4 O10 P2'
_chemical_name_systematic 'Cobalt bis(hydrogenphosphate) dihydroxide'
_space_group_IT_number 14
_symmetry_cell_setting monoclinic
_symmetry_Int_Tables_number 14
_symmetry_space_group_name_Hall '-P 2yn'
_symmetry_space_group_name_H-M 'P 1 21/n 1'
_cell_angle_alpha 90
_cell_angle_beta 121.864(1)
_cell_angle_gamma 90
_cell_formula_units_Z 2
_cell_length_a 7.5024(2)
_cell_length_b 7.4896(2)
_cell_length_c 7.6716(2)
_cell_volume 366.1
_refine_ls_R_factor_all 0.022
_cod_original_formula_sum 'H4 Co3 O10 P2'
_cod_database_code 1000102

loop_
_symmetry_equiv_pos_as_xyz
x,y,z
1/2+x,1/2-y,1/2+z
-x,-y,-z
1/2-x,1/2+y,1/2-z

loop_
_atom_site_label
_atom_site_type_symbol
_atom_site_symmetry_multiplicity
_atom_site_Wyckoff_symbol
_atom_site_fract_x
_atom_site_fract_y
_atom_site_fract_z
_atom_site_occupancy
_atom_site_attached_hydrogens
_atom_site_calc_flag
Co1 Co2+ 4 e 0.223(1) 0.273(1) 0.979(1) 1. 0 d
Co2 Co2+ 2 d 0.5 0. 0. 1. 0 d
P1 P5+ 4 e 0.9978(9) 0.1172(5) 0.2642(9) 1. 0 d
O1 O2- 4 e 0.2132(6) 0.0282(5) 0.3867(7) 1. 0 d
O2 O2- 4 e 0.6758(5) 0.4856(5) 0.3591(6) 1. 0 d
O3 O2- 4 e 0.0181(6) 0.2480(6) 0.1079(6) 1. 0 d
O4 O2- 4 e 0.5497(5) 0.7351(6) 0.1049(7) 1. 0 d
O5 O2- 4 e 0.0312(6) 0.6304(5) 0.2738(7) 1. 2 d
H1 H1+ 4 e -0.108(1) 0.3273(8) 0.027(1) 1. 0 d
H2 H1+ 4 e 0.105(1) 0.5558(9) 0.234(1) 1. 0 d

loop_
_atom_type_symbol
_atom_type_oxidation_number
Co2+ 2.000
P5+ 5.000
O2- -2.000
H1+ 1.000
